data_2020991
loop_
_publ_author_name
'Mac\'ias, Mario A.'
'Castillo, Juan-Carlos'
'Portilla, Jaime'

_publ_section_title
;
 A series of
 (<i>E</i>)-5-(arylideneamino)-1-<i>tert</i>-butyl-1<i>H</i>-pyrrole-3-carbonitriles
 and their reduction products to secondary amines: syntheses and X-ray
 structural studies
;
_journal_coeditor_code CU3120
_journal_issue 1
_journal_name_full 'Acta Crystallographica Section C'
_journal_page_first 82
_journal_page_last 93
_journal_paper_doi 10.1107/S2053229617017260
_journal_volume 74
_journal_year 2018
_chemical_formula_iupac 'C16 H15 Cl2 N3'
_chemical_formula_moiety 'C16 H15 Cl2 N3'
_chemical_formula_sum 'C16 H15 Cl2 N3'
_chemical_formula_weight 320.21
_chemical_name_systematic
(<i>E</i>)-1-<i>tert</i>-Butyl-5-[(2,4-dichlorobenzylidene)amino]-1<i>H</i>-pyrrole-3-carbonitrile
_space_group_crystal_system monoclinic
_space_group_IT_number 14
_space_group_name_Hall '-P 2ybc'
_space_group_name_H-M_alt 'P 1 21/c 1'
_symmetry_space_group_name_Hall '-P 2ybc'
_symmetry_space_group_name_H-M 'P 1 21/c 1'
_atom_sites_solution_hydrogens geom
_atom_sites_solution_primary iterative
_atom_sites_solution_secondary difmap
_audit_creation_method SHELXL-2016/6
_cell_angle_alpha 90
_cell_angle_beta 92.987(13)
_cell_angle_gamma 90
_cell_formula_units_Z 4
_cell_length_a 6.5428(7)
_cell_length_b 7.9586(11)
_cell_length_c 30.415(5)
_cell_measurement_reflns_used 4572
_cell_measurement_temperature 298(2)
_cell_measurement_theta_max 27.4210
_cell_measurement_theta_min 4.1790
_cell_volume 1581.6(4)
_computing_cell_refinement
;
CrysAlis PRO (Agilent, 2014)
;
_computing_data_collection
;
CrysAlis PRO (Agilent, 2014)
;
_computing_data_reduction
;
CrysAlis PRO (Agilent, 2014)
;
_computing_molecular_graphics
;
Mercury (Macrae <i>et al.</i>,  2008)
;
_computing_publication_material
;
SHELXL2014 (Sheldrick, 2015)
;
_computing_structure_refinement
;
SHELXL2014 (Sheldrick, 2015)
;
_computing_structure_solution
;
SUPERFLIP (Palatinus & Chapuis, 2007)
;
_diffrn_ambient_temperature 298(2)
_diffrn_detector_area_resol_mean 5.3072
_diffrn_measured_fraction_theta_full 0.998
_diffrn_measured_fraction_theta_max 0.996
_diffrn_measurement_device 'four-circle diffractometer'
_diffrn_measurement_device_type 'Agilent SuperNova Dual Source diffractometer with an Atlas detector'
_diffrn_measurement_method '\w scans'
_diffrn_radiation_type MoK\a
_diffrn_radiation_wavelength 0.71073
_diffrn_reflns_av_R_equivalents 0.0631
_diffrn_reflns_limit_h_max 8
_diffrn_reflns_limit_h_min -8
_diffrn_reflns_limit_k_max 9
_diffrn_reflns_limit_k_min -9
_diffrn_reflns_limit_l_max 36
_diffrn_reflns_limit_l_min -37
_diffrn_reflns_number 16620
_diffrn_reflns_theta_full 25.242
_diffrn_reflns_theta_max 26.362
_diffrn_reflns_theta_min 2.890
_exptl_absorpt_coefficient_mu 0.407
_exptl_absorpt_correction_T_max 1.00000
_exptl_absorpt_correction_T_min 0.42448
_exptl_absorpt_correction_type multi-scan
_exptl_absorpt_process_details
;
(CrysAlis PRO; Agilent, 2014)
;
_exptl_crystal_colour yellow
_exptl_crystal_density_diffrn 1.345
_exptl_crystal_density_method 'not measured'
_exptl_crystal_description parallelepiped
_exptl_crystal_F_000 664
_exptl_crystal_size_max 0.287
_exptl_crystal_size_mid 0.150
_exptl_crystal_size_min 0.112
_refine_diff_density_max 0.301
_refine_diff_density_min -0.270
_refine_ls_extinction_coef 0.012(2)
_refine_ls_extinction_expression Fc^*^=kFc[1+0.001xFc^2^\l^3^/sin(2\q)]^-1/4^
_refine_ls_extinction_method
;
SHELXL2016 (Sheldrick, 2015)
;
_refine_ls_goodness_of_fit_ref 1.041
_refine_ls_hydrogen_treatment constr
_refine_ls_matrix_type full
_refine_ls_number_parameters 194
_refine_ls_number_reflns 3206
_refine_ls_number_restraints 0
_refine_ls_restrained_S_all 1.041
_refine_ls_R_factor_all 0.0654
_refine_ls_R_factor_gt 0.0558
_refine_ls_shift/su_max 0.001
_refine_ls_shift/su_mean 0.000
_refine_ls_structure_factor_coef Fsqd
_refine_ls_weighting_details 'w=1/[\s^2^(Fo^2^)+(0.0692P)^2^+0.5679P] where P=(Fo^2^+2Fc^2^)/3'
_refine_ls_weighting_scheme calc
_refine_ls_wR_factor_gt 0.1426
_refine_ls_wR_factor_ref 0.1521
_reflns_number_gt 2577
_reflns_number_total 3206
_reflns_threshold_expression 'I > 2\s(I)'
_cod_data_source_file cu3120sup1.cif
_cod_data_source_block 7b
_cod_database_code 2020991
_shelx_space_group_comment
;
The symmetry employed for this shelxl refinement is uniquely defined
by the following loop, which should always be used as a source of
symmetry information in preference to the above space-group names.
They are only intended as comments.
;
_shelx_estimated_absorpt_t_min 0.892
_shelx_estimated_absorpt_t_max 0.956

loop_
_space_group_symop_operation_xyz
'x, y, z'
'x, -y+1/2, z+1/2'
'-x, -y, -z'
'-x, y-1/2, -z-1/2'

loop_
_atom_site_type_symbol
_atom_site_label
_atom_site_fract_x
_atom_site_fract_y
_atom_site_fract_z
_atom_site_U_iso_or_equiv
_atom_site_adp_type
_atom_site_calc_flag
_atom_site_occupancy
Cl Cl4 0.03393(12) 0.27165(12) 0.50311(3) 0.1005(3) Uani d 1
C C524 0.2456(4) 0.2442(4) 0.47138(9) 0.0666(7) Uani d 1
C C525 0.3505(4) 0.3820(4) 0.45781(9) 0.0727(7) Uani d 1
H H525 0.309572 0.489756 0.465247 0.087 Uiso calc 1
C C526 0.5187(4) 0.3577(3) 0.43283(9) 0.0665(7) Uani d 1
H H526 0.590837 0.450933 0.423662 0.080 Uiso calc 1
C C521 0.5831(3) 0.1988(3) 0.42101(7) 0.0510(5) Uani d 1
C C522 0.4701(3) 0.0640(3) 0.43527(7) 0.0553(5) Uani d 1
C C523 0.3015(3) 0.0851(4) 0.46058(8) 0.0654(7) Uani d 1
H H523 0.228285 -0.007213 0.469952 0.079 Uiso calc 1
Cl Cl2 0.53068(11) -0.13911(9) 0.42043(3) 0.0821(3) Uani d 1
C C52 0.7592(3) 0.1784(3) 0.39353(7) 0.0523(5) Uani d 1
H H52 0.805700 0.071026 0.387308 0.063 Uiso calc 1
N N51 0.8487(3) 0.3046(2) 0.37821(6) 0.0523(5) Uani d 1
C C5 1.0160(3) 0.2813(3) 0.35257(7) 0.0467(5) Uani d 1
N N1 1.0828(2) 0.4132(2) 0.32711(6) 0.0477(4) Uani d 1
C C2 1.2493(3) 0.3597(3) 0.30603(7) 0.0513(5) Uani d 1
H H2 1.322469 0.423055 0.286539 0.062 Uiso calc 1
C C3 1.2912(3) 0.1975(3) 0.31820(7) 0.0498(5) Uani d 1
C C4 1.1429(3) 0.1476(3) 0.34734(7) 0.0509(5) Uani d 1
H H4 1.133051 0.042866 0.360606 0.061 Uiso calc 1
C C31 1.4582(3) 0.0989(3) 0.30407(8) 0.0578(6) Uani d 1
N N32 1.5904(3) 0.0178(3) 0.29370(8) 0.0779(7) Uani d 1
C C11 0.9860(3) 0.5830(3) 0.32291(8) 0.0561(6) Uani d 1
C C12 1.0988(5) 0.6875(3) 0.28982(11) 0.0811(8) Uani d 1
H H12A 1.087322 0.634141 0.261486 0.122 Uiso calc 1
H H12B 1.240566 0.696318 0.299372 0.122 Uiso calc 1
H H12C 1.039524 0.797714 0.287768 0.122 Uiso calc 1
C C13 0.7630(4) 0.5615(4) 0.30588(10) 0.0774(8) Uani d 1
H H13A 0.704093 0.669864 0.299540 0.116 Uiso calc 1
H H13B 0.687146 0.506433 0.327891 0.116 Uiso calc 1
H H13C 0.758162 0.494840 0.279548 0.116 Uiso calc 1
C C14 1.0010(5) 0.6677(3) 0.36761(10) 0.0770(8) Uani d 1
H H14A 1.142340 0.684605 0.376579 0.115 Uiso calc 1
H H14B 0.937733 0.597860 0.388756 0.115 Uiso calc 1
H H14C 0.932350 0.774287 0.365803 0.115 Uiso calc 1

loop_
_atom_site_aniso_label
_atom_site_aniso_U_11
_atom_site_aniso_U_22
_atom_site_aniso_U_33
_atom_site_aniso_U_12
_atom_site_aniso_U_13
_atom_site_aniso_U_23
Cl4 0.0738(5) 0.1201(7) 0.1128(7) 0.0060(4) 0.0553(5) 0.0066(5)
C524 0.0513(13) 0.0881(18) 0.0623(14) -0.0009(12) 0.0213(11) 0.0019(13)
C525 0.0668(15) 0.0722(17) 0.0819(18) 0.0025(13) 0.0299(13) -0.0070(14)
C526 0.0613(14) 0.0606(15) 0.0802(17) -0.0061(11) 0.0281(12) -0.0025(12)
C521 0.0451(11) 0.0582(13) 0.0507(11) -0.0051(9) 0.0117(9) 0.0024(10)
C522 0.0524(11) 0.0607(13) 0.0536(12) -0.0034(10) 0.0118(9) 0.0085(10)
C523 0.0534(13) 0.0768(17) 0.0677(15) -0.0085(12) 0.0187(11) 0.0151(13)
Cl2 0.0864(5) 0.0578(4) 0.1053(6) -0.0051(3) 0.0349(4) 0.0081(3)
C52 0.0496(11) 0.0518(12) 0.0569(12) -0.0021(9) 0.0157(9) 0.0002(10)
N51 0.0471(9) 0.0541(10) 0.0571(10) -0.0024(8) 0.0179(8) -0.0007(8)
C5 0.0422(10) 0.0493(11) 0.0496(11) -0.0045(8) 0.0111(8) -0.0002(9)
N1 0.0445(9) 0.0458(9) 0.0538(10) -0.0027(7) 0.0137(7) 0.0011(8)
C2 0.0450(11) 0.0567(13) 0.0539(12) -0.0049(9) 0.0167(9) 0.0001(10)
C3 0.0440(10) 0.0549(12) 0.0513(11) 0.0004(9) 0.0117(9) -0.0059(9)
C4 0.0517(11) 0.0479(11) 0.0543(12) -0.0020(9) 0.0134(9) 0.0005(9)
C31 0.0546(12) 0.0633(14) 0.0567(13) 0.0033(11) 0.0142(10) -0.0041(11)
N32 0.0713(13) 0.0855(16) 0.0790(14) 0.0203(12) 0.0255(11) -0.0075(12)
C11 0.0529(12) 0.0465(11) 0.0703(14) 0.0005(9) 0.0178(10) 0.0039(10)
C12 0.0856(19) 0.0593(15) 0.102(2) 0.0056(13) 0.0365(16) 0.0230(15)
C13 0.0582(14) 0.0753(17) 0.099(2) 0.0083(13) 0.0018(13) 0.0176(15)
C14 0.0852(18) 0.0540(14) 0.094(2) -0.0080(13) 0.0267(15) -0.0155(13)

loop_
_atom_type_symbol
_atom_type_description
_atom_type_scat_dispersion_real
_atom_type_scat_dispersion_imag
_atom_type_scat_source
C C 0.0033 0.0016 'International Tables Vol C Tables 4.2.6.8 and 6.1.1.4'
H H 0.0000 0.0000 'International Tables Vol C Tables 4.2.6.8 and 6.1.1.4'
N N 0.0061 0.0033 'International Tables Vol C Tables 4.2.6.8 and 6.1.1.4'
Cl Cl 0.1484 0.1585 'International Tables Vol C Tables 4.2.6.8 and 6.1.1.4'

loop_
_geom_angle_atom_site_label_1
_geom_angle_atom_site_label_2
_geom_angle_atom_site_label_3
_geom_angle
C523 C524 C525 121.8(2)
C523 C524 Cl4 118.7(2)
C525 C524 Cl4 119.5(2)
C524 C525 C526 118.7(2)
C524 C525 H525 120.7
C526 C525 H525 120.7
C525 C526 C521 122.1(2)
C525 C526 H526 118.9
C521 C526 H526 118.9
C526 C521 C522 116.8(2)
C526 C521 C52 120.5(2)
C522 C521 C52 122.7(2)
C521 C522 C523 122.2(2)
C521 C522 Cl2 120.57(17)
C523 C522 Cl2 117.24(19)
C524 C523 C522 118.5(2)
C524 C523 H523 120.7
C522 C523 H523 120.7
N51 C52 C521 121.0(2)
N51 C52 H52 119.5
C521 C52 H52 119.5
C52 N51 C5 119.67(19)
C4 C5 N51 132.22(19)
C4 C5 N1 108.26(17)
N51 C5 N1 119.50(18)
C2 N1 C5 108.00(17)
C2 N1 C11 126.06(17)
C5 N1 C11 125.93(16)
N1 C2 C3 108.82(18)
N1 C2 H2 125.6
C3 C2 H2 125.6
C2 C3 C4 107.56(19)
C2 C3 C31 125.7(2)
C4 C3 C31 126.8(2)
C5 C4 C3 107.35(19)
C5 C4 H4 126.3
C3 C4 H4 126.3
N32 C31 C3 178.3(3)
N1 C11 C14 108.5(2)
N1 C11 C12 109.38(18)
C14 C11 C12 109.8(2)
N1 C11 C13 108.65(19)
C14 C11 C13 111.6(2)
C12 C11 C13 108.8(2)
C11 C12 H12A 109.5
C11 C12 H12B 109.5
H12A C12 H12B 109.5
C11 C12 H12C 109.5
H12A C12 H12C 109.5
H12B C12 H12C 109.5
C11 C13 H13A 109.5
C11 C13 H13B 109.5
H13A C13 H13B 109.5
C11 C13 H13C 109.5
H13A C13 H13C 109.5
H13B C13 H13C 109.5
C11 C14 H14A 109.5
C11 C14 H14B 109.5
H14A C14 H14B 109.5
C11 C14 H14C 109.5
H14A C14 H14C 109.5
H14B C14 H14C 109.5

loop_
_geom_bond_atom_site_label_1
_geom_bond_atom_site_label_2
_geom_bond_distance
Cl4 C524 1.743(2)
C524 C523 1.363(4)
C524 C525 1.369(4)
C525 C526 1.383(3)
C525 H525 0.9300
C526 C521 1.386(3)
C526 H526 0.9300
C521 C522 1.386(3)
C521 C52 1.467(3)
C522 C523 1.388(3)
C522 Cl2 1.730(3)
C523 H523 0.9300
C52 N51 1.263(3)
C52 H52 0.9300
N51 C5 1.389(3)
C5 C4 1.364(3)
C5 N1 1.389(3)
N1 C2 1.361(3)
N1 C11 1.495(3)
C2 C3 1.367(3)
C2 H2 0.9300
C3 C4 1.405(3)
C3 C31 1.429(3)
C4 H4 0.9300
C31 N32 1.137(3)
C11 C14 1.516(4)
C11 C12 1.525(3)
C11 C13 1.532(3)
C12 H12A 0.9600
C12 H12B 0.9600
C12 H12C 0.9600
C13 H13A 0.9600
C13 H13B 0.9600
C13 H13C 0.9600
C14 H14A 0.9600
C14 H14B 0.9600
C14 H14C 0.9600

loop_
_geom_hbond_atom_site_label_D
_geom_hbond_atom_site_label_H
_geom_hbond_atom_site_label_A
_geom_hbond_site_symmetry_A
_geom_hbond_distance_DH
_geom_hbond_distance_HA
_geom_hbond_distance_DA
_geom_hbond_angle_DHA
C13 H13B N51 . 0.96 2.42 3.034(3) 121.2
C14 H14B N51 . 0.96 2.42 3.079(3) 125.3
C52 H52 Cl2 . 0.93 2.69 3.069(2) 105.0
C523 H523 Cl4 3_556 0.93 2.86 3.788(3) 174.2
C2 H2 N32 4_866 0.93 2.64 3.495(3) 152.4

loop_
_geom_torsion_atom_site_label_1
_geom_torsion_atom_site_label_2
_geom_torsion_atom_site_label_3
_geom_torsion_atom_site_label_4
_geom_torsion
C523 C524 C525 C526 -0.6(4)
Cl4 C524 C525 C526 179.7(2)
C524 C525 C526 C521 0.3(4)
C525 C526 C521 C522 0.3(4)
C525 C526 C521 C52 178.5(2)
C526 C521 C522 C523 -0.7(3)
C52 C521 C522 C523 -178.8(2)
C526 C521 C522 Cl2 177.28(19)
C52 C521 C522 Cl2 -0.9(3)
C525 C524 C523 C522 0.3(4)
Cl4 C524 C523 C522 179.93(18)
C521 C522 C523 C524 0.4(4)
Cl2 C522 C523 C524 -177.6(2)
C526 C521 C52 N51 -3.8(3)
C522 C521 C52 N51 174.3(2)
C521 C52 N51 C5 179.55(19)
C52 N51 C5 C4 -17.9(4)
C52 N51 C5 N1 164.3(2)
C4 C5 N1 C2 0.6(2)
N51 C5 N1 C2 178.83(18)
C4 C5 N1 C11 179.39(19)
N51 C5 N1 C11 -2.3(3)
C5 N1 C2 C3 -1.0(2)
C11 N1 C2 C3 -179.8(2)
N1 C2 C3 C4 1.1(2)
N1 C2 C3 C31 -178.1(2)
N51 C5 C4 C3 -177.9(2)
N1 C5 C4 C3 0.1(2)
C2 C3 C4 C5 -0.7(2)
C31 C3 C4 C5 178.4(2)
C2 N1 C11 C14 -117.9(2)
C5 N1 C11 C14 63.5(3)
C2 N1 C11 C12 1.9(3)
C5 N1 C11 C12 -176.8(2)
C2 N1 C11 C13 120.5(2)
C5 N1 C11 C13 -58.1(3)

_cod_database_fobs_code 2020991
